data_2005706
loop_
_publ_author_name
'Artzner, F.'
'Albouy, P.-A.'
'Berruyer, G.'
'Veber, M.'
'M\'erienne, C.'
'Robert, F.'

_publ_contact_author
;
    Franck Artzner
    Laboratoire de Physique des Solides
    B\^atiment 510, Universite Paris Sud
    91405 ORSAY CEDEX
    France
;
_publ_section_title
;
 4,4'-[1,6-Hexanediylbis(oxy)]bisbenzaldehyde
;
_journal_issue 12
_journal_name_full 'Acta Crystallographica Section C'
_journal_page_first 3234
_journal_page_last 3236
_journal_paper_doi 10.1107/S0108270196009973
_journal_volume 52
_journal_year 1996
_chemical_formula_moiety 'C20 H22 O4'
_chemical_formula_sum 'C20 H22 O4'
_chemical_formula_weight 326.69
_chemical_name_systematic
;
4,4'-[1,6-Hexanediylbis(oxy)]-bisbenzaldehyde
;
_space_group_IT_number 14
_symmetry_cell_setting monoclinic
_symmetry_space_group_name_Hall '-P 2yn'
_symmetry_space_group_name_H-M 'P 1 21/n 1'
_cell_angle_alpha 90
_cell_angle_beta 96.48(5)
_cell_angle_gamma 90
_cell_formula_units_Z 2
_cell_length_a 5.268(5)
_cell_length_b 9.826(7)
_cell_length_c 16.572(8)
_cell_measurement_reflns_used 25
_cell_measurement_temperature 293
_cell_measurement_theta_max 14
_cell_measurement_theta_min 12
_cell_volume 852.3(11)
_computing_cell_refinement 'SET4 and CELDIM CAD-4 PC Software'
_computing_data_collection 'CAD-4 PC Software (Enraf-Nonius, 1992)'
_computing_data_reduction 'CRYSTALS (Watkin, Carruthers & Betteridge, 1985)'
_computing_molecular_graphics CRYSTALS
_computing_publication_material CRYSTALS
_computing_structure_refinement CRYSTALS
_computing_structure_solution 'SHELXS86 (Sheldrick, 1985)'
_diffrn_ambient_temperature 293
_diffrn_measurement_device ' Enraf-Nonius CAD4'
_diffrn_measurement_method \w/2\q
_diffrn_radiation_source xray_tube
_diffrn_radiation_type 'Mo K\a'
_diffrn_radiation_wavelength 0.71069
_diffrn_reflns_av_R_equivalents 0.008
_diffrn_reflns_limit_h_max 6
_diffrn_reflns_limit_h_min -6
_diffrn_reflns_limit_k_max 11
_diffrn_reflns_limit_k_min 0
_diffrn_reflns_limit_l_max 19
_diffrn_reflns_limit_l_min 0
_diffrn_reflns_number 1640
_diffrn_reflns_theta_max 25
_diffrn_reflns_theta_min 2
_diffrn_standards_decay_% <1
_diffrn_standards_interval_time '120 min'
_diffrn_standards_number 3
_exptl_absorpt_coefficient_mu 0.082
_exptl_absorpt_correction_type none
_exptl_crystal_colour Colorless
_exptl_crystal_density_diffrn 1.27
_exptl_crystal_density_meas ?
_exptl_crystal_description parallelepiped
_exptl_crystal_size_max 0.5
_exptl_crystal_size_mid 0.4
_exptl_crystal_size_min 0.2
_refine_diff_density_max 0.86
_refine_diff_density_min -0.98
_refine_ls_extinction_coef 126
_refine_ls_extinction_method 'Larson (1970)'
_refine_ls_goodness_of_fit_obs 2.92
_refine_ls_hydrogen_treatment refall
_refine_ls_number_parameters 144
_refine_ls_number_reflns 1014
_refine_ls_R_factor_obs 0.032
_refine_ls_shift/esd_max 0.066
_refine_ls_structure_factor_coef F
_refine_ls_weighting_scheme unit
_refine_ls_wR_factor_obs 0.030
_reflns_number_observed 1014
_reflns_number_total 1489
_reflns_observed_criterion I>3\s(I)
_cod_data_source_file ab1393.cif
_cod_data_source_block global
_cod_depositor_comments
;
The following automatic conversions were performed:

'_exptl_crystal_density_meas' value 'not measured' was changed to '?'
- the value is perceived as not measured.

Automatic conversion script
Id: cif_fix_values 3008 2015-01-20 13:52:24Z robertas 
;
_cod_original_cell_volume 852.3(10)
_cod_original_sg_symbol_H-M 'P 21/n'
_cod_database_code 2005706

loop_
_symmetry_equiv_pos_as_xyz
x,y,z
-x,-y,-z
-x+1/2,y+1/2,-z+1/2
x+1/2,-y+1/2,z+1/2

loop_
_atom_site_aniso_label
_atom_site_aniso_U_11
_atom_site_aniso_U_22
_atom_site_aniso_U_33
_atom_site_aniso_U_12
_atom_site_aniso_U_13
_atom_site_aniso_U_23
O1 0.0522(8) 0.0492(8) 0.0557(9) -0.0124(7) 0.0223(7) -0.0037(6)
O2 0.0800(10) 0.0580(10) 0.0780(10) -0.0222(9) 0.0136(9) -0.0053(9)
C1 0.0550(10) 0.0510(10) 0.0530(10) -0.0050(10) 0.0040(10) 0.0080(10)
C2 0.0420(10) 0.0410(10) 0.0450(10) 0.0010(9) 0.0063(8) 0.0080(9)
C3 0.0530(10) 0.0410(10) 0.0530(10) -0.0010(10) 0.0100(10) -0.0056(9)
C4 0.0490(10) 0.0480(10) 0.0490(10) -0.0010(10) 0.0200(10) -0.0050(10)
C5 0.0370(10) 0.0400(10) 0.0480(10) 0.0006(8) 0.0097(9) 0.0037(9)
C6 0.0530(10) 0.0490(10) 0.0460(10) -0.0090(10) 0.0140(10) -0.0080(9)
C7 0.0520(10) 0.0550(10) 0.0430(10) -0.0040(10) 0.0178(9) 0.0020(10)
C8 0.0430(10) 0.0470(10) 0.0500(10) -0.0016(9) 0.0166(9) 0.0040(10)
C9 0.0420(10) 0.0470(10) 0.0530(10) -0.0016(9) 0.0138(9) 0.0040(10)
C10 0.0430(10) 0.0460(10) 0.0550(10) -0.0004(9) 0.0140(10) 0.0030(10)

loop_
_atom_site_label
_atom_site_occupancy
_atom_site_fract_x
_atom_site_fract_y
_atom_site_fract_z
_atom_site_U_iso_or_equiv
_atom_site_thermal_displace_type
O1 1.0000 -0.0114(2) 0.2830(1) 0.63932(8) 0.0483 Uani
O2 1.0000 -0.7823(3) -0.2206(2) 0.6306(1) 0.0684 Uani
C1 1.0000 -0.7228(4) -0.1290(2) 0.6774(1) 0.0524 Uani
C2 1.0000 -0.5273(4) -0.0270(2) 0.6677(1) 0.0420 Uani
C3 1.0000 -0.3884(4) -0.0285(2) 0.6016(1) 0.0479 Uani
C4 1.0000 -0.2139(4) 0.0723(2) 0.5899(1) 0.0458 Uani
C5 1.0000 -0.1728(3) 0.1765(2) 0.6461(1) 0.0409 Uani
C6 1.0000 -0.3044(4) 0.1771(2) 0.7141(1) 0.0470 Uani
C7 1.0000 -0.4797(4) 0.0767(2) 0.7243(1) 0.0474 Uani
C8 1.0000 0.1252(4) 0.2889(2) 0.5688(1) 0.0443 Uani
C9 1.0000 0.2806(4) 0.4175(2) 0.5734(1) 0.0458 Uani
C10 1.0000 0.4209(4) 0.4356(2) 0.4990(1) 0.0465 Uani
H1 1.0000 -0.813(4) -0.118(2) 0.730(1) 0.054(2) Uiso
H3 1.0000 -0.418(3) -0.101(2) 0.563(1) 0.054(2) Uiso
H4 1.0000 -0.125(4) 0.073(2) 0.541(1) 0.054(2) Uiso
H6 1.0000 -0.273(4) 0.247(2) 0.753(1) 0.054(2) Uiso
H7 1.0000 -0.570(3) 0.079(2) 0.772(1) 0.054(2) Uiso
H81 1.0000 0.228(4) 0.208(2) 0.567(1) 0.054(2) Uiso
H82 1.0000 0.003(4) 0.285(2) 0.518(1) 0.054(2) Uiso
H91 1.0000 0.173(4) 0.496(2) 0.578(1) 0.054(2) Uiso
H92 1.0000 0.400(4) 0.418(2) 0.621(1) 0.054(2) Uiso
H101 1.0000 0.302(4) 0.431(2) 0.449(1) 0.054(2) Uiso
H102 1.0000 0.526(4) 0.358(2) 0.492(1) 0.054(2) Uiso

loop_
_atom_type_symbol
_atom_type_scat_source
C International_Tables_Vol_IV_Table_2.2B
H International_Tables_Vol_IV_Table_2.2B
O International_Tables_Vol_IV_Table_2.2B

loop_
_geom_angle_atom_site_label_1
_geom_angle_atom_site_label_2
_geom_angle_atom_site_label_3
_geom_angle_site_symmetry_1
_geom_angle_site_symmetry_3
_geom_angle
_geom_angle_publ_flag
C5 O1 C8 . . 118.40(10) yes
O2 C1 C2 . . 125.5(2) yes
C1 C2 C3 . . 121.8(2) yes
C1 C2 C7 . . 120.4(2) yes
C3 C2 C7 . . 117.8(2) yes
C2 C3 C4 . . 121.9(2) yes
C3 C4 C5 . . 119.6(2) yes
O1 C5 C4 . . 124.6(2) yes
O1 C5 C6 . . 116.3(2) yes
C4 C5 C6 . . 119.2(2) yes
C5 C6 C7 . . 120.4(2) yes
C2 C7 C6 . . 121.0(2) yes
O1 C8 C9 . . 108.6(2) yes
C8 C9 C10 . . 112.0(2) yes
C9 C10 C10 . 2_666 113.6(2) yes
O2 C1 H1 . . 119.7(11) no
C2 C1 H1 . . 114.9(11) no
C2 C3 H3 . . 116.6(12) no
C4 C3 H3 . . 121.4(12) no
C3 C4 H4 . . 122.6(12) no
C5 C4 H4 . . 117.8(12) no
C5 C6 H6 . . 119.5(12) no
C7 C6 H6 . . 120.1(12) no
C2 C7 H7 . . 119.3(12) no
C6 C7 H7 . . 119.7(12) no
O1 C8 H81 . . 108.3(12) no
C9 C8 H81 . . 112.3(11) no
O1 C8 H82 . . 107.5(11) no
C9 C8 H82 . . 112.9(11) no
H81 C8 H82 . . 107.1(16) no
C8 C9 H91 . . 110.3(12) no
C10 C9 H91 . . 109.9(12) no
C8 C9 H92 . . 110.5(12) no
C10 C9 H92 . . 107.8(11) no
H91 C9 H92 . . 106.0(16) no
C9 C10 H101 . . 110.7(12) no
C10 C10 H101 2_666 . 108.7(12) no
C9 C10 H102 . . 110.3(11) no
C10 C10 H102 2_666 . 109.4(12) no
H101 C10 H102 . . 103.6(16) no

loop_
_geom_bond_atom_site_label_1
_geom_bond_atom_site_label_2
_geom_bond_site_symmetry_2
_geom_bond_distance
_geom_bond_publ_flag
O1 C5 . 1.361(2) yes
O1 C8 . 1.442(2) yes
O2 C1 . 1.207(2) yes
C1 C2 . 1.459(3) yes
C1 H1 . 1.05(2) no
C2 C3 . 1.385(3) yes
C2 C7 . 1.389(3) yes
C3 C4 . 1.380(3) yes
C3 H3 . 0.96(2) no
C4 C5 . 1.384(3) yes
C4 H4 . 0.98(2) no
C5 C6 . 1.389(3) yes
C6 C7 . 1.375(3) yes
C6 H6 . 0.94(2) no
C7 H7 . 0.96(2) no
C8 C9 . 1.503(3) yes
C8 H81 . 0.97(2) no
C8 H82 . 1.01(2) no
C9 C10 . 1.518(3) yes
C9 H91 . 0.97(2) no
C9 H92 . 0.95(2) no
C10 C10 2_666 1.514(4) yes
C10 H101 . 0.98(2) no
C10 H102 . 0.96(2) no
